data_7038267
loop_
_publ_author_name
'Gryca, Izabela'
'Machura, Barbara'
'Ma\/lecki, Jan Grzegorz'
'Kusz, Joachim'
'Shul'pina, Lidia S.'
'Ikonnikov, Nikolay S.'
'Shul'pin, Georgiy B.'

_publ_section_title
;
 p-Tolylimido rhenium(v) complexes with phenolate-based ligands:
 synthesis, X-ray studies and catalytic activity in oxidation with
 tert-butylhydroperoxide.
;
_journal_issue 1
_journal_name_full 'Dalton transactions (Cambridge, England : 2003)'
_journal_page_first 334
_journal_page_last 351
_journal_paper_doi 10.1039/c5dt03598h
_journal_volume 45
_journal_year 2015
_chemical_formula_moiety 'C56 H45 Br N2 O P2 Re S, C18 H15 P, O4 Re'
_chemical_formula_sum 'C74 H60 Br N2 O5 P3 Re2 S'
_chemical_formula_weight 1634.52
_chemical_name_systematic
; 
 ? 
;
_space_group_IT_number 2
_symmetry_cell_setting triclinic
_symmetry_space_group_name_Hall '-P 1'
_symmetry_space_group_name_H-M 'P -1'
_atom_sites_solution_hydrogens geom
_atom_sites_solution_primary direct
_atom_sites_solution_secondary difmap
_audit_creation_method SHELXL-97
_audit_update_record
;
2015-09-03 deposited with the CCDC.
2015-11-10 downloaded from the CCDC.
;
_cell_angle_alpha 99.887(2)
_cell_angle_beta 107.017(2)
_cell_angle_gamma 108.687(2)
_cell_formula_units_Z 2
_cell_length_a 11.6599(3)
_cell_length_b 17.4480(4)
_cell_length_c 18.3654(5)
_cell_measurement_reflns_used 13955
_cell_measurement_temperature 293(2)
_cell_measurement_theta_max 29.2040
_cell_measurement_theta_min 3.4297
_cell_volume 3235.76(16)
_computing_cell_refinement 'CrysAlis RED v. 1.163 (UNIL IC & KUMA 2000)'
_computing_data_collection 'CrysAlis CCD v. 1.163 (UNIL IC & KUMA 2000)'
_computing_data_reduction 'CrysAlis RED v. 1.163 (UNIL IC & KUMA 2000)'
_computing_molecular_graphics
;XP in SHELXTL/PC (Sheldrick, 1990b)
 ORTEP-3 W v. 1.062 (Farrugia 1997)
;
_computing_publication_material
;SHELXL-97 (Sheldrick, 1997) and
 PLATON (Spek, 1990)
;
_computing_structure_refinement 'SHELXL-97 (Sheldrick, 1997)'
_computing_structure_solution 'SHELXS-97 (Sheldrick, 1990)'
_diffrn_ambient_temperature 293(2)
_diffrn_measured_fraction_theta_full 0.998
_diffrn_measured_fraction_theta_max 0.998
_diffrn_measurement_device_type 'Xcalibur, Atlas, Gemini ultra'
_diffrn_measurement_method '\w scans'
_diffrn_radiation_monochromator graphite
_diffrn_radiation_source 'fine-focus sealed tube'
_diffrn_radiation_type MoK\a
_diffrn_radiation_wavelength 0.71073
_diffrn_reflns_av_R_equivalents 0.0439
_diffrn_reflns_av_sigmaI/netI 0.0553
_diffrn_reflns_limit_h_max 13
_diffrn_reflns_limit_h_min -12
_diffrn_reflns_limit_k_max 20
_diffrn_reflns_limit_k_min -20
_diffrn_reflns_limit_l_max 21
_diffrn_reflns_limit_l_min -21
_diffrn_reflns_number 28741
_diffrn_reflns_theta_full 25.00
_diffrn_reflns_theta_max 25.00
_diffrn_reflns_theta_min 3.44
_exptl_absorpt_coefficient_mu 4.515
_exptl_absorpt_correction_T_max 1.00000
_exptl_absorpt_correction_T_min 0.36977
_exptl_absorpt_correction_type empirical
_exptl_absorpt_process_details 'CrysAlis RED, (2005)'
_exptl_crystal_colour brown
_exptl_crystal_density_diffrn 1.678
_exptl_crystal_density_method 'not measured'
_exptl_crystal_description prism
_exptl_crystal_F_000 1608
_exptl_crystal_size_max 0.161
_exptl_crystal_size_mid 0.116
_exptl_crystal_size_min 0.114
_refine_diff_density_max 1.823
_refine_diff_density_min -1.624
_refine_diff_density_rms 0.105
_refine_ls_extinction_method none
_refine_ls_goodness_of_fit_ref 1.012
_refine_ls_hydrogen_treatment constr
_refine_ls_matrix_type full
_refine_ls_number_parameters 794
_refine_ls_number_reflns 11365
_refine_ls_number_restraints 0
_refine_ls_restrained_S_all 1.012
_refine_ls_R_factor_all 0.0467
_refine_ls_R_factor_gt 0.0337
_refine_ls_shift/su_max 0.012
_refine_ls_shift/su_mean 0.000
_refine_ls_structure_factor_coef Fsqd
_refine_ls_weighting_details 'calc w=1/[\s^2^(Fo^2^)+(0.0316P)^2^+0.0000P] where P=(Fo^2^+2Fc^2^)/3'
_refine_ls_weighting_scheme calc
_refine_ls_wR_factor_gt 0.0699
_refine_ls_wR_factor_ref 0.0749
_reflns_number_gt 9362
_reflns_number_total 11365
_reflns_threshold_expression >2sigma(I)
_cod_data_source_file c5dt03598h2.cif
_cod_data_source_block ren347a
_cod_original_cell_volume 3235.74(14)
_cod_original_sg_symbol_H-M P-1
_cod_database_code 7038267

loop_
_symmetry_equiv_pos_as_xyz
'x, y, z'
'-x, -y, -z'

loop_
_atom_site_label
_atom_site_type_symbol
_atom_site_fract_x
_atom_site_fract_y
_atom_site_fract_z
_atom_site_U_iso_or_equiv
_atom_site_adp_type
_atom_site_occupancy
_atom_site_symmetry_multiplicity
_atom_site_calc_flag
_atom_site_refinement_flags
Re1 Re 0.802009(17) 0.674723(9) 0.344619(9) 0.02372(6) Uani 1 1 d .
Re2 Re 0.31935(2) 0.933363(14) 0.209685(12) 0.05065(8) Uani 1 1 d .
Br1 Br 0.98535(5) 0.62163(3) 0.35189(3) 0.03727(12) Uani 1 1 d .
P1 P 0.92525(12) 0.75720(6) 0.48953(6) 0.0276(3) Uani 1 1 d .
P2 P 0.69938(12) 0.60327(7) 0.19619(6) 0.0302(3) Uani 1 1 d .
P3 P 0.9826(2) 0.77675(10) 0.81612(9) 0.0695(5) Uani 1 1 d .
O1 O 0.9072(3) 0.77451(16) 0.32179(15) 0.0291(7) Uani 1 1 d .
O2 O 0.3157(5) 0.8882(4) 0.2841(3) 0.1030(17) Uani 1 1 d .
O3 O 0.4597(5) 0.9472(3) 0.1943(2) 0.0855(14) Uani 1 1 d .
O4 O 0.1946(6) 0.8756(4) 0.1265(3) 0.152(3) Uani 1 1 d .
O5 O 0.3165(9) 1.0305(4) 0.2378(4) 0.160(3) Uani 1 1 d .
S1 S 0.54841(13) 0.83571(8) 0.30231(7) 0.0420(3) Uani 1 1 d .
N1 N 0.6699(3) 0.7377(2) 0.33680(18) 0.0264(8) Uani 1 1 d .
N2 N 0.7157(3) 0.58313(19) 0.36192(18) 0.0248(8) Uani 1 1 d .
C1 C 0.9172(5) 0.6842(2) 0.5499(2) 0.0321(11) Uani 1 1 d .
C2 C 0.8015(5) 0.6447(3) 0.5614(2) 0.0364(12) Uani 1 1 d .
H2 H 0.7304 0.6587 0.5410 0.044 Uiso 1 1 calc R
C3 C 0.7920(6) 0.5851(3) 0.6028(3) 0.0475(14) Uani 1 1 d .
H3 H 0.7149 0.5594 0.6104 0.057 Uiso 1 1 calc R
C4 C 0.8959(6) 0.5643(3) 0.6323(3) 0.0515(15) Uani 1 1 d .
H4 H 0.8892 0.5241 0.6598 0.062 Uiso 1 1 calc R
C5 C 1.0110(6) 0.6027(3) 0.6217(3) 0.0529(14) Uani 1 1 d .
H5 H 1.0814 0.5881 0.6422 0.063 Uiso 1 1 calc R
C6 C 1.0221(5) 0.6629(3) 0.5807(3) 0.0426(12) Uani 1 1 d .
H6 H 1.0999 0.6888 0.5739 0.051 Uiso 1 1 calc R
C7 C 0.8672(5) 0.8346(3) 0.5284(2) 0.0330(11) Uani 1 1 d .
C8 C 0.8317(5) 0.8388(3) 0.5942(3) 0.0447(13) Uani 1 1 d .
H8 H 0.8371 0.8003 0.6230 0.054 Uiso 1 1 calc R
C9 C 0.7883(6) 0.9003(3) 0.6167(3) 0.0591(17) Uani 1 1 d .
H9 H 0.7637 0.9025 0.6606 0.071 Uiso 1 1 calc R
C10 C 0.7807(6) 0.9578(3) 0.5759(3) 0.0567(16) Uani 1 1 d .
H10 H 0.7500 0.9984 0.5915 0.068 Uiso 1 1 calc R
C11 C 0.8179(6) 0.9557(3) 0.5123(3) 0.0525(15) Uani 1 1 d .
H11 H 0.8146 0.9958 0.4852 0.063 Uiso 1 1 calc R
C12 C 0.8605(5) 0.8948(3) 0.4877(3) 0.0383(12) Uani 1 1 d .
H12 H 0.8851 0.8936 0.4438 0.046 Uiso 1 1 calc R
C13 C 1.0994(5) 0.8223(2) 0.5217(2) 0.0342(11) Uani 1 1 d .
C14 C 1.1650(5) 0.8689(3) 0.6025(3) 0.0463(13) Uani 1 1 d .
H14 H 1.1195 0.8662 0.6366 0.056 Uiso 1 1 calc R
C15 C 1.2954(6) 0.9184(3) 0.6311(3) 0.0566(16) Uani 1 1 d .
H15 H 1.3380 0.9489 0.6848 0.068 Uiso 1 1 calc R
C16 C 1.3642(5) 0.9235(3) 0.5817(3) 0.0550(15) Uani 1 1 d .
H16 H 1.4532 0.9565 0.6018 0.066 Uiso 1 1 calc R
C17 C 1.3001(5) 0.8794(3) 0.5021(3) 0.0462(13) Uani 1 1 d .
H17 H 1.3460 0.8838 0.4682 0.055 Uiso 1 1 calc R
C18 C 1.1688(5) 0.8287(3) 0.4719(3) 0.0395(12) Uani 1 1 d .
H18 H 1.1268 0.7988 0.4181 0.047 Uiso 1 1 calc R
C19 C 0.8819(5) 0.8304(3) 0.2845(2) 0.0319(11) Uani 1 1 d .
C20 C 0.9770(5) 0.8764(3) 0.2586(3) 0.0424(13) Uani 1 1 d .
H20 H 1.0539 0.8679 0.2668 0.051 Uiso 1 1 calc R
C21 C 0.9528(6) 0.9354(3) 0.2202(3) 0.0544(15) Uani 1 1 d .
H21 H 1.0155 0.9671 0.2035 0.065 Uiso 1 1 calc R
C22 C 0.8394(7) 0.9473(3) 0.2067(3) 0.0568(16) Uani 1 1 d .
H22 H 0.8248 0.9859 0.1797 0.068 Uiso 1 1 calc R
C23 C 0.7468(6) 0.9031(3) 0.2325(3) 0.0475(13) Uani 1 1 d .
H23 H 0.6699 0.9120 0.2232 0.057 Uiso 1 1 calc R
C24 C 0.7674(5) 0.8439(3) 0.2733(2) 0.0331(11) Uani 1 1 d .
C25 C 0.6721(4) 0.8012(2) 0.3039(2) 0.0300(10) Uani 1 1 d .
C26 C 0.4856(5) 0.7606(3) 0.3457(3) 0.0356(11) Uani 1 1 d .
C27 C 0.3722(5) 0.7432(3) 0.3612(3) 0.0492(13) Uani 1 1 d .
H27 H 0.3185 0.7720 0.3467 0.059 Uiso 1 1 calc R
C28 C 0.3412(6) 0.6824(4) 0.3987(3) 0.0560(15) Uani 1 1 d .
H28 H 0.2661 0.6699 0.4103 0.067 Uiso 1 1 calc R
C29 C 0.4213(5) 0.6395(3) 0.4191(3) 0.0459(13) Uani 1 1 d .
H29 H 0.3994 0.5990 0.4452 0.055 Uiso 1 1 calc R
C30 C 0.5327(5) 0.6548(3) 0.4020(3) 0.0360(11) Uani 1 1 d .
H30 H 0.5855 0.6254 0.4164 0.043 Uiso 1 1 calc R
C31 C 0.5641(4) 0.7155(3) 0.3626(2) 0.0290(10) Uani 1 1 d .
C32 C 0.6619(5) 0.5029(2) 0.3701(2) 0.0287(10) Uani 1 1 d .
C33 C 0.5287(5) 0.4538(3) 0.3332(3) 0.0394(12) Uani 1 1 d .
H33 H 0.4721 0.4757 0.3062 0.047 Uiso 1 1 calc R
C34 C 0.4822(6) 0.3725(3) 0.3375(3) 0.0499(14) Uani 1 1 d .
H34 H 0.3933 0.3396 0.3126 0.060 Uiso 1 1 calc R
C35 C 0.5629(6) 0.3384(3) 0.3774(3) 0.0499(14) Uani 1 1 d .
C36 C 0.6946(6) 0.3898(3) 0.4180(3) 0.0459(13) Uani 1 1 d .
H36 H 0.7497 0.3687 0.4480 0.055 Uiso 1 1 calc R
C37 C 0.7451(5) 0.4720(3) 0.4144(3) 0.0380(12) Uani 1 1 d .
H37 H 0.8333 0.5058 0.4413 0.046 Uiso 1 1 calc R
C38 C 0.5107(7) 0.2472(3) 0.3770(4) 0.083(2) Uani 1 1 d .
H38A H 0.4610 0.2410 0.4107 0.124 Uiso 1 1 calc R
H38B H 0.5821 0.2306 0.3965 0.124 Uiso 1 1 calc R
H38C H 0.4557 0.2120 0.3237 0.124 Uiso 1 1 calc R
C39 C 0.5798(5) 0.6409(3) 0.1444(2) 0.0375(12) Uani 1 1 d .
C40 C 0.4715(5) 0.6329(3) 0.1649(3) 0.0449(13) Uani 1 1 d .
H40 H 0.4594 0.6058 0.2031 0.054 Uiso 1 1 calc R
C41 C 0.3825(6) 0.6640(4) 0.1299(3) 0.0616(16) Uani 1 1 d .
H41 H 0.3092 0.6561 0.1430 0.074 Uiso 1 1 calc R
C42 C 0.4012(8) 0.7067(4) 0.0759(4) 0.075(2) Uani 1 1 d .
H42 H 0.3413 0.7285 0.0528 0.090 Uiso 1 1 calc R
C43 C 0.5084(8) 0.7174(4) 0.0556(3) 0.076(2) Uani 1 1 d .
H43 H 0.5212 0.7470 0.0192 0.091 Uiso 1 1 calc R
C44 C 0.5984(6) 0.6844(3) 0.0890(3) 0.0551(15) Uani 1 1 d .
H44 H 0.6702 0.6913 0.0745 0.066 Uiso 1 1 calc R
C45 C 0.8057(5) 0.6097(3) 0.1399(2) 0.0358(11) Uani 1 1 d .
C46 C 0.7572(6) 0.5524(3) 0.0643(3) 0.0504(14) Uani 1 1 d .
H46 H 0.6733 0.5106 0.0445 0.060 Uiso 1 1 calc R
C47 C 0.8335(6) 0.5577(4) 0.0187(3) 0.0575(16) Uani 1 1 d .
H47 H 0.8013 0.5189 -0.0313 0.069 Uiso 1 1 calc R
C48 C 0.9567(6) 0.6200(4) 0.0472(3) 0.0565(16) Uani 1 1 d .
H48 H 1.0069 0.6238 0.0158 0.068 Uiso 1 1 calc R
C49 C 1.0070(6) 0.6773(3) 0.1219(3) 0.0579(16) Uani 1 1 d .
H49 H 1.0908 0.7191 0.1410 0.069 Uiso 1 1 calc R
C50 C 0.9301(5) 0.6715(3) 0.1686(3) 0.0450(13) Uani 1 1 d .
H50 H 0.9632 0.7097 0.2190 0.054 Uiso 1 1 calc R
C51 C 0.6131(5) 0.4893(3) 0.1740(2) 0.0350(12) Uani 1 1 d .
C52 C 0.6852(5) 0.4440(3) 0.2024(3) 0.0436(13) Uani 1 1 d .
H52 H 0.7744 0.4719 0.2313 0.052 Uiso 1 1 calc R
C53 C 0.6256(6) 0.3572(3) 0.1880(3) 0.0528(15) Uani 1 1 d .
H53 H 0.6749 0.3272 0.2071 0.063 Uiso 1 1 calc R
C54 C 0.4937(7) 0.3157(3) 0.1457(3) 0.0632(18) Uani 1 1 d .
H54 H 0.4534 0.2578 0.1375 0.076 Uiso 1 1 calc R
C55 C 0.4217(6) 0.3590(3) 0.1159(3) 0.0602(17) Uani 1 1 d .
H55 H 0.3327 0.3303 0.0864 0.072 Uiso 1 1 calc R
C56 C 0.4802(5) 0.4459(3) 0.1292(3) 0.0460(13) Uani 1 1 d .
H56 H 0.4307 0.4750 0.1082 0.055 Uiso 1 1 calc R
C57 C 1.1602(7) 0.8296(4) 0.8612(4) 0.077(2) Uani 1 1 d .
C58 C 1.2341(8) 0.8601(4) 0.9419(4) 0.099(3) Uani 1 1 d .
H58 H 1.1915 0.8588 0.9776 0.119 Uiso 1 1 calc R
C59 C 1.3685(9) 0.8925(5) 0.9715(5) 0.113(3) Uani 1 1 d .
H59 H 1.4147 0.9133 1.0263 0.136 Uiso 1 1 calc R
C60 C 1.4340(10) 0.8940(5) 0.9209(7) 0.123(4) Uani 1 1 d .
H60 H 1.5246 0.9144 0.9411 0.147 Uiso 1 1 calc R
C61 C 1.3665(12) 0.8657(5) 0.8413(7) 0.113(3) Uani 1 1 d .
H61 H 1.4115 0.8685 0.8069 0.136 Uiso 1 1 calc R
C62 C 1.2298(10) 0.8323(4) 0.8099(5) 0.095(3) Uani 1 1 d .
H62 H 1.1848 0.8118 0.7550 0.114 Uiso 1 1 calc R
C63 C 0.9257(6) 0.8208(3) 0.8891(3) 0.0612(17) Uani 1 1 d .
C64 C 0.8676(8) 0.8772(4) 0.8729(4) 0.084(2) Uani 1 1 d .
H64 H 0.8582 0.8908 0.8253 0.101 Uiso 1 1 calc R
C65 C 0.8236(9) 0.9134(5) 0.9259(5) 0.103(3) Uani 1 1 d .
H65 H 0.7864 0.9518 0.9144 0.124 Uiso 1 1 calc R
C66 C 0.8344(8) 0.8929(5) 0.9948(4) 0.087(2) Uani 1 1 d .
H66 H 0.8043 0.9172 1.0303 0.104 Uiso 1 1 calc R
C67 C 0.8893(7) 0.8370(4) 1.0122(3) 0.0674(18) Uani 1 1 d .
H67 H 0.8963 0.8231 1.0595 0.081 Uiso 1 1 calc R
C68 C 0.9340(6) 0.8012(3) 0.9604(3) 0.0598(16) Uani 1 1 d .
H68 H 0.9709 0.7628 0.9729 0.072 Uiso 1 1 calc R
C69 C 0.9590(6) 0.6714(3) 0.8286(3) 0.0482(14) Uani 1 1 d .
C70 C 1.0563(7) 0.6432(4) 0.8505(3) 0.0670(17) Uani 1 1 d .
H70 H 1.1425 0.6811 0.8671 0.080 Uiso 1 1 calc R
C71 C 1.0299(8) 0.5587(5) 0.8487(4) 0.081(2) Uani 1 1 d .
H71 H 1.0976 0.5405 0.8640 0.097 Uiso 1 1 calc R
C72 C 0.9041(9) 0.5036(4) 0.8245(4) 0.077(2) Uani 1 1 d .
H72 H 0.8855 0.4472 0.8227 0.093 Uiso 1 1 calc R
C73 C 0.8056(7) 0.5303(4) 0.8030(3) 0.0674(18) Uani 1 1 d .
H73 H 0.7197 0.4921 0.7866 0.081 Uiso 1 1 calc R
C74 C 0.8318(6) 0.6134(4) 0.8051(3) 0.0571(15) Uani 1 1 d .
H74 H 0.7632 0.6310 0.7907 0.069 Uiso 1 1 calc R

loop_
_atom_site_aniso_label
_atom_site_aniso_U_11
_atom_site_aniso_U_22
_atom_site_aniso_U_33
_atom_site_aniso_U_23
_atom_site_aniso_U_13
_atom_site_aniso_U_12
Re1 0.02163(11) 0.02350(9) 0.02788(10) 0.00819(6) 0.00998(7) 0.01017(7)
Re2 0.04137(15) 0.06328(15) 0.05290(14) 0.02559(10) 0.01340(10) 0.02687(12)
Br1 0.0277(3) 0.0349(2) 0.0516(3) 0.00952(19) 0.0150(2) 0.0167(2)
P1 0.0281(7) 0.0264(6) 0.0278(6) 0.0076(4) 0.0086(5) 0.0121(5)
P2 0.0289(7) 0.0320(6) 0.0278(6) 0.0067(4) 0.0095(5) 0.0116(5)
P3 0.1007(15) 0.0596(9) 0.0461(8) 0.0240(7) 0.0210(8) 0.0304(10)
O1 0.0274(19) 0.0279(15) 0.0377(16) 0.0161(12) 0.0150(13) 0.0120(13)
O2 0.105(5) 0.158(5) 0.111(4) 0.095(3) 0.065(3) 0.081(4)
O3 0.067(3) 0.112(3) 0.090(3) 0.053(3) 0.035(2) 0.033(3)
O4 0.080(5) 0.188(6) 0.104(4) 0.048(4) -0.008(3) -0.017(4)
O5 0.297(10) 0.144(5) 0.155(5) 0.079(4) 0.135(6) 0.164(6)
S1 0.0437(9) 0.0446(7) 0.0533(7) 0.0212(5) 0.0208(6) 0.0307(6)
N1 0.029(2) 0.0276(18) 0.0252(17) 0.0078(14) 0.0082(15) 0.0155(16)
N2 0.022(2) 0.0259(18) 0.0270(18) 0.0087(14) 0.0091(14) 0.0092(16)
C1 0.039(3) 0.026(2) 0.029(2) 0.0078(17) 0.010(2) 0.014(2)
C2 0.041(3) 0.035(2) 0.033(2) 0.0098(19) 0.014(2) 0.014(2)
C3 0.059(4) 0.046(3) 0.046(3) 0.019(2) 0.027(3) 0.021(3)
C4 0.072(5) 0.049(3) 0.049(3) 0.027(2) 0.031(3) 0.030(3)
C5 0.061(4) 0.063(3) 0.052(3) 0.029(3) 0.020(3) 0.041(3)
C6 0.048(4) 0.047(3) 0.046(3) 0.024(2) 0.021(2) 0.028(3)
C7 0.029(3) 0.031(2) 0.034(2) 0.0051(18) 0.0086(19) 0.010(2)
C8 0.057(4) 0.035(3) 0.041(3) 0.007(2) 0.025(2) 0.012(3)
C9 0.072(5) 0.042(3) 0.066(4) 0.002(3) 0.041(3) 0.020(3)
C10 0.065(4) 0.038(3) 0.073(4) 0.004(3) 0.032(3) 0.027(3)
C11 0.064(4) 0.031(3) 0.062(3) 0.009(2) 0.017(3) 0.027(3)
C12 0.042(3) 0.036(3) 0.034(2) 0.0105(19) 0.011(2) 0.015(2)
C13 0.031(3) 0.024(2) 0.042(3) 0.0088(18) 0.006(2) 0.011(2)
C14 0.043(4) 0.045(3) 0.039(3) 0.007(2) 0.006(2) 0.013(3)
C15 0.042(4) 0.045(3) 0.056(3) 0.003(2) -0.005(3) 0.011(3)
C16 0.026(3) 0.038(3) 0.078(4) 0.005(3) 0.001(3) 0.005(2)
C17 0.027(3) 0.036(3) 0.070(3) 0.005(2) 0.016(2) 0.012(2)
C18 0.031(3) 0.033(2) 0.050(3) 0.005(2) 0.013(2) 0.012(2)
C19 0.035(3) 0.026(2) 0.032(2) 0.0061(18) 0.015(2) 0.008(2)
C20 0.038(3) 0.037(3) 0.056(3) 0.017(2) 0.027(2) 0.010(2)
C21 0.061(4) 0.044(3) 0.065(3) 0.027(3) 0.033(3) 0.015(3)
C22 0.079(5) 0.045(3) 0.068(4) 0.040(3) 0.037(3) 0.030(3)
C23 0.058(4) 0.047(3) 0.053(3) 0.025(2) 0.027(3) 0.029(3)
C24 0.042(3) 0.026(2) 0.035(2) 0.0141(18) 0.016(2) 0.015(2)
C25 0.029(3) 0.029(2) 0.029(2) 0.0034(18) 0.0080(18) 0.013(2)
C26 0.031(3) 0.041(3) 0.042(3) 0.013(2) 0.014(2) 0.022(2)
C27 0.040(4) 0.062(3) 0.062(3) 0.023(3) 0.023(3) 0.035(3)
C28 0.034(4) 0.073(4) 0.072(4) 0.020(3) 0.031(3) 0.026(3)
C29 0.043(4) 0.047(3) 0.060(3) 0.019(2) 0.032(3) 0.020(3)
C30 0.033(3) 0.034(2) 0.048(3) 0.013(2) 0.021(2) 0.016(2)
C31 0.023(3) 0.033(2) 0.030(2) 0.0033(18) 0.0085(18) 0.013(2)
C32 0.037(3) 0.021(2) 0.035(2) 0.0107(17) 0.019(2) 0.014(2)
C33 0.026(3) 0.040(3) 0.050(3) 0.018(2) 0.013(2) 0.011(2)
C34 0.039(4) 0.041(3) 0.065(3) 0.018(2) 0.022(3) 0.008(3)
C35 0.061(4) 0.037(3) 0.067(3) 0.023(2) 0.039(3) 0.019(3)
C36 0.055(4) 0.043(3) 0.060(3) 0.028(2) 0.029(3) 0.031(3)
C37 0.037(3) 0.036(3) 0.046(3) 0.013(2) 0.020(2) 0.017(2)
C38 0.094(6) 0.044(3) 0.119(5) 0.043(3) 0.048(4) 0.021(4)
C39 0.037(3) 0.039(3) 0.029(2) 0.0024(19) 0.006(2) 0.015(2)
C40 0.037(3) 0.053(3) 0.040(3) 0.009(2) 0.007(2) 0.020(3)
C41 0.041(4) 0.072(4) 0.062(4) 0.007(3) 0.006(3) 0.029(3)
C42 0.083(6) 0.086(5) 0.058(4) 0.017(3) 0.002(4) 0.060(4)
C43 0.111(7) 0.093(5) 0.052(4) 0.038(3) 0.029(4) 0.068(5)
C44 0.070(5) 0.066(3) 0.047(3) 0.027(3) 0.025(3) 0.041(3)
C45 0.042(3) 0.040(3) 0.036(2) 0.017(2) 0.020(2) 0.022(2)
C46 0.051(4) 0.062(3) 0.035(3) 0.009(2) 0.015(2) 0.021(3)
C47 0.067(5) 0.080(4) 0.038(3) 0.016(3) 0.026(3) 0.039(4)
C48 0.077(5) 0.082(4) 0.052(3) 0.038(3) 0.049(3) 0.050(4)
C49 0.061(4) 0.049(3) 0.078(4) 0.025(3) 0.045(3) 0.019(3)
C50 0.051(4) 0.046(3) 0.046(3) 0.015(2) 0.027(2) 0.019(3)
C51 0.042(3) 0.031(2) 0.030(2) 0.0048(18) 0.015(2) 0.012(2)
C52 0.043(3) 0.037(3) 0.044(3) 0.005(2) 0.016(2) 0.011(2)
C53 0.073(5) 0.037(3) 0.056(3) 0.014(2) 0.029(3) 0.027(3)
C54 0.072(5) 0.034(3) 0.063(4) -0.001(3) 0.027(3) 0.002(3)
C55 0.047(4) 0.047(3) 0.056(3) -0.007(3) 0.015(3) -0.004(3)
C56 0.040(3) 0.045(3) 0.038(3) 0.000(2) 0.007(2) 0.011(3)
C57 0.101(6) 0.052(4) 0.072(4) 0.019(3) 0.046(4) 0.008(4)
C58 0.089(7) 0.088(5) 0.083(5) 0.005(4) 0.038(4) -0.004(5)
C59 0.081(7) 0.089(6) 0.108(6) -0.012(4) 0.027(5) -0.014(5)
C60 0.106(8) 0.072(5) 0.160(9) 0.004(5) 0.070(8) -0.006(5)
C61 0.140(10) 0.078(5) 0.159(9) 0.049(6) 0.107(8) 0.033(6)
C62 0.136(9) 0.073(5) 0.095(5) 0.036(4) 0.069(6) 0.035(5)
C63 0.072(5) 0.041(3) 0.056(3) 0.014(2) 0.008(3) 0.018(3)
C64 0.104(7) 0.066(4) 0.077(5) 0.027(3) 0.015(4) 0.041(4)
C65 0.141(9) 0.093(5) 0.093(6) 0.028(4) 0.026(5) 0.083(6)
C66 0.091(6) 0.086(5) 0.083(5) 0.013(4) 0.028(4) 0.044(5)
C67 0.067(5) 0.069(4) 0.057(4) 0.014(3) 0.015(3) 0.024(4)
C68 0.074(5) 0.050(3) 0.053(3) 0.017(3) 0.012(3) 0.030(3)
C69 0.053(4) 0.057(3) 0.038(3) 0.018(2) 0.016(2) 0.025(3)
C70 0.047(4) 0.080(4) 0.075(4) 0.036(3) 0.022(3) 0.021(3)
C71 0.091(6) 0.112(6) 0.098(5) 0.066(4) 0.060(4) 0.073(5)
C72 0.116(7) 0.072(4) 0.091(5) 0.050(4) 0.071(5) 0.053(5)
C73 0.062(5) 0.067(4) 0.072(4) 0.027(3) 0.031(3) 0.016(4)
C74 0.057(4) 0.072(4) 0.057(3) 0.028(3) 0.026(3) 0.034(3)

loop_
_atom_type_symbol
_atom_type_description
_atom_type_scat_dispersion_real
_atom_type_scat_dispersion_imag
_atom_type_scat_source
C C 0.0033 0.0016 'International Tables Vol C Tables 4.2.6.8 and 6.1.1.4'
H H 0.0000 0.0000 'International Tables Vol C Tables 4.2.6.8 and 6.1.1.4'
N N 0.0061 0.0033 'International Tables Vol C Tables 4.2.6.8 and 6.1.1.4'
O O 0.0106 0.0060 'International Tables Vol C Tables 4.2.6.8 and 6.1.1.4'
P P 0.1023 0.0942 'International Tables Vol C Tables 4.2.6.8 and 6.1.1.4'
Br Br -0.2901 2.4595 'International Tables Vol C Tables 4.2.6.8 and 6.1.1.4'
Re Re -1.0185 7.2310 'International Tables Vol C Tables 4.2.6.8 and 6.1.1.4'
S S 0.1246 0.1234 'International Tables Vol C Tables 4.2.6.8 and 6.1.1.4'

loop_
_geom_angle_atom_site_label_1
_geom_angle_atom_site_label_2
_geom_angle_atom_site_label_3
_geom_angle
N2 Re1 O1 175.76(14)
N2 Re1 N1 100.59(15)
O1 Re1 N1 83.30(13)
N2 Re1 P1 95.25(10)
O1 Re1 P1 86.38(8)
N1 Re1 P1 90.18(8)
N2 Re1 P2 90.73(10)
O1 Re1 P2 87.48(8)
N1 Re1 P2 91.32(8)
P1 Re1 P2 173.47(4)
N2 Re1 Br1 88.78(12)
O1 Re1 Br1 87.36(9)
N1 Re1 Br1 170.60(9)
P1 Re1 Br1 88.19(3)
P2 Re1 Br1 89.31(3)
O4 Re2 O3 109.4(3)
O4 Re2 O2 111.5(3)
O3 Re2 O2 110.1(2)
O4 Re2 O5 109.5(4)
O3 Re2 O5 107.6(3)
O2 Re2 O5 108.7(3)
C7 P1 C1 106.8(2)
C7 P1 C13 101.0(2)
C1 P1 C13 104.7(2)
C7 P1 Re1 115.73(15)
C1 P1 Re1 109.41(13)
C13 P1 Re1 118.10(14)
C39 P2 C45 104.4(2)
C39 P2 C51 106.1(2)
C45 P2 C51 102.6(2)
C39 P2 Re1 113.03(14)
C45 P2 Re1 118.42(16)
C51 P2 Re1 111.16(14)
C63 P3 C57 104.6(3)
C63 P3 C69 102.1(2)
C57 P3 C69 100.7(3)
C19 O1 Re1 135.4(3)
C26 S1 C25 90.4(2)
C25 N1 C31 110.2(4)
C25 N1 Re1 125.3(3)
C31 N1 Re1 124.4(3)
C32 N2 Re1 168.5(3)
C6 C1 C2 119.0(4)
C6 C1 P1 120.6(4)
C2 C1 P1 120.2(4)
C3 C2 C1 120.5(5)
C3 C2 H2 119.7
C1 C2 H2 119.7
C4 C3 C2 119.8(5)
C4 C3 H3 120.1
C2 C3 H3 120.1
C3 C4 C5 120.5(5)
C3 C4 H4 119.8
C5 C4 H4 119.8
C4 C5 C6 120.3(6)
C4 C5 H5 119.9
C6 C5 H5 119.9
C1 C6 C5 119.8(5)
C1 C6 H6 120.1
C5 C6 H6 120.1
C8 C7 C12 118.5(4)
C8 C7 P1 125.7(4)
C12 C7 P1 115.8(3)
C9 C8 C7 119.7(5)
C9 C8 H8 120.2
C7 C8 H8 120.2
C10 C9 C8 121.2(5)
C10 C9 H9 119.4
C8 C9 H9 119.4
C11 C10 C9 119.9(5)
C11 C10 H10 120.1
C9 C10 H10 120.1
C10 C11 C12 120.5(5)
C10 C11 H11 119.7
C12 C11 H11 119.7
C11 C12 C7 120.3(5)
C11 C12 H12 119.9
C7 C12 H12 119.9
C18 C13 C14 118.7(5)
C18 C13 P1 124.5(3)
C14 C13 P1 116.8(4)
C15 C14 C13 120.3(5)
C15 C14 H14 119.9
C13 C14 H14 119.9
C14 C15 C16 120.8(5)
C14 C15 H15 119.6
C16 C15 H15 119.6
C15 C16 C17 119.3(5)
C15 C16 H16 120.3
C17 C16 H16 120.3
C16 C17 C18 120.9(5)
C16 C17 H17 119.5
C18 C17 H17 119.5
C17 C18 C13 120.0(4)
C17 C18 H18 120.0
C13 C18 H18 120.0
O1 C19 C24 121.7(4)
O1 C19 C20 117.3(5)
C24 C19 C20 120.9(4)
C21 C20 C19 118.2(5)
C21 C20 H20 120.9
C19 C20 H20 120.9
C22 C21 C20 121.4(5)
C22 C21 H21 119.3
C20 C21 H21 119.3
C21 C22 C23 120.6(5)
C21 C22 H22 119.7
C23 C22 H22 119.7
C22 C23 C24 120.3(6)
C22 C23 H23 119.8
C24 C23 H23 119.8
C19 C24 C23 118.5(4)
C19 C24 C25 121.8(4)
C23 C24 C25 119.7(5)
N1 C25 C24 127.3(4)
N1 C25 S1 114.6(3)
C24 C25 S1 118.0(3)
C27 C26 C31 122.4(4)
C27 C26 S1 127.1(4)
C31 C26 S1 110.5(4)
C28 C27 C26 118.0(5)
C28 C27 H27 121.0
C26 C27 H27 121.0
C27 C28 C29 120.3(5)
C27 C28 H28 119.9
C29 C28 H28 119.9
C30 C29 C28 122.0(5)
C30 C29 H29 119.0
C28 C29 H29 119.0
C29 C30 C31 118.3(5)
C29 C30 H30 120.9
C31 C30 H30 120.9
C26 C31 C30 118.8(4)
C26 C31 N1 114.3(4)
C30 C31 N1 127.0(4)
C37 C32 N2 118.2(4)
C37 C32 C33 120.5(4)
N2 C32 C33 121.3(4)
C34 C33 C32 119.0(5)
C34 C33 H33 120.5
C32 C33 H33 120.5
C33 C34 C35 122.0(5)
C33 C34 H34 119.0
C35 C34 H34 119.0
C34 C35 C36 118.4(5)
C34 C35 C38 121.0(6)
C36 C35 C38 120.6(6)
C37 C36 C35 121.0(5)
C37 C36 H36 119.5
C35 C36 H36 119.5
C32 C37 C36 119.0(5)
C32 C37 H37 120.5
C36 C37 H37 120.5
C35 C38 H38A 109.5
C35 C38 H38B 109.5
H38A C38 H38B 109.5
C35 C38 H38C 109.5
H38A C38 H38C 109.5
H38B C38 H38C 109.5
C40 C39 C44 118.2(5)
C40 C39 P2 119.6(4)
C44 C39 P2 122.0(4)
C41 C40 C39 121.4(5)
C41 C40 H40 119.3
C39 C40 H40 119.3
C42 C41 C40 120.2(6)
C42 C41 H41 119.9
C40 C41 H41 119.9
C41 C42 C43 119.9(6)
C41 C42 H42 120.0
C43 C42 H42 120.0
C42 C43 C44 120.8(6)
C42 C43 H43 119.6
C44 C43 H43 119.6
C43 C44 C39 119.5(6)
C43 C44 H44 120.3
C39 C44 H44 120.3
C50 C45 C46 119.4(4)
C50 C45 P2 121.8(3)
C46 C45 P2 118.7(4)
C47 C46 C45 120.2(5)
C47 C46 H46 119.9
C45 C46 H46 119.9
C48 C47 C46 120.1(5)
C48 C47 H47 119.9
C46 C47 H47 119.9
C47 C48 C49 120.7(5)
C47 C48 H48 119.6
C49 C48 H48 119.6
C48 C49 C50 119.2(5)
C48 C49 H49 120.4
C50 C49 H49 120.4
C45 C50 C49 120.3(5)
C45 C50 H50 119.8
C49 C50 H50 119.8
C52 C51 C56 118.7(4)
C52 C51 P2 117.7(4)
C56 C51 P2 123.6(4)
C51 C52 C53 120.7(5)
C51 C52 H52 119.7
C53 C52 H52 119.7
C54 C53 C52 119.9(6)
C54 C53 H53 120.0
C52 C53 H53 120.0
C55 C54 C53 120.2(5)
C55 C54 H54 119.9
C53 C54 H54 119.9
C54 C55 C56 120.5(6)
C54 C55 H55 119.8
C56 C55 H55 119.8
C55 C56 C51 120.0(5)
C55 C56 H56 120.0
C51 C56 H56 120.0
C58 C57 C62 116.3(8)
C58 C57 P3 125.8(5)
C62 C57 P3 117.5(6)
C59 C58 C57 122.5(7)
C59 C58 H58 118.7
C57 C58 H58 118.7
C60 C59 C58 120.3(9)
C60 C59 H59 119.9
C58 C59 H59 119.9
C61 C60 C59 119.7(10)
C61 C60 H60 120.2
C59 C60 H60 120.2
C60 C61 C62 121.0(8)
C60 C61 H61 119.5
C62 C61 H61 119.5
C61 C62 C57 120.2(8)
C61 C62 H62 119.9
C57 C62 H62 119.9
C64 C63 C68 116.7(6)
C64 C63 P3 118.4(5)
C68 C63 P3 124.9(5)
C65 C64 C63 121.2(6)
C65 C64 H64 119.4
C63 C64 H64 119.4
C66 C65 C64 120.1(7)
C66 C65 H65 120.0
C64 C65 H65 120.0
C65 C66 C67 120.3(7)
C65 C66 H66 119.9
C67 C66 H66 119.9
C66 C67 C68 120.2(6)
C66 C67 H67 119.9
C68 C67 H67 119.9
C67 C68 C63 121.4(6)
C67 C68 H68 119.3
C63 C68 H68 119.3
C70 C69 C74 117.5(5)
C70 C69 P3 124.5(5)
C74 C69 P3 117.5(5)
C69 C70 C71 121.6(6)
C69 C70 H70 119.2
C71 C70 H70 119.2
C72 C71 C70 119.1(7)
C72 C71 H71 120.4
C70 C71 H71 120.4
C73 C72 C71 120.4(6)
C73 C72 H72 119.8
C71 C72 H72 119.8
C72 C73 C74 120.4(6)
C72 C73 H73 119.8
C74 C73 H73 119.8
C73 C74 C69 120.9(6)
C73 C74 H74 119.5
C69 C74 H74 119.5

loop_
_geom_bond_atom_site_label_1
_geom_bond_atom_site_label_2
_geom_bond_distance
Re1 N2 1.732(3)
Re1 O1 1.974(3)
Re1 N1 2.147(4)
Re1 P1 2.5179(10)
Re1 P2 2.5268(10)
Re1 Br1 2.5671(5)
Re2 O4 1.642(5)
Re2 O3 1.690(5)
Re2 O2 1.696(4)
Re2 O5 1.699(5)
P1 C7 1.824(5)
P1 C1 1.825(4)
P1 C13 1.831(5)
P2 C39 1.817(5)
P2 C45 1.821(5)
P2 C51 1.825(4)
P3 C63 1.823(7)
P3 C57 1.827(8)
P3 C69 1.834(5)
O1 C19 1.342(5)
S1 C26 1.725(5)
S1 C25 1.727(5)
N1 C25 1.346(5)
N1 C31 1.412(5)
N2 C32 1.393(5)
C1 C6 1.383(7)
C1 C2 1.399(6)
C2 C3 1.386(6)
C2 H2 0.9300
C3 C4 1.363(8)
C3 H3 0.9300
C4 C5 1.382(8)
C4 H4 0.9300
C5 C6 1.389(7)
C5 H5 0.9300
C6 H6 0.9300
C7 C8 1.385(6)
C7 C12 1.399(6)
C8 C9 1.376(7)
C8 H8 0.9300
C9 C10 1.362(8)
C9 H9 0.9300
C10 C11 1.359(7)
C10 H10 0.9300
C11 C12 1.372(7)
C11 H11 0.9300
C12 H12 0.9300
C13 C18 1.383(6)
C13 C14 1.404(6)
C14 C15 1.367(7)
C14 H14 0.9300
C15 C16 1.373(8)
C15 H15 0.9300
C16 C17 1.376(7)
C16 H16 0.9300
C17 C18 1.379(7)
C17 H17 0.9300
C18 H18 0.9300
C19 C24 1.392(7)
C19 C20 1.403(6)
C20 C21 1.398(7)
C20 H20 0.9300
C21 C22 1.362(8)
C21 H21 0.9300
C22 C23 1.370(7)
C22 H22 0.9300
C23 C24 1.416(6)
C23 H23 0.9300
C24 C25 1.444(6)
C26 C27 1.384(7)
C26 C31 1.389(6)
C27 C28 1.371(7)
C27 H27 0.9300
C28 C29 1.383(8)
C28 H28 0.9300
C29 C30 1.378(7)
C29 H29 0.9300
C30 C31 1.398(6)
C30 H30 0.9300
C32 C37 1.384(7)
C32 C33 1.393(6)
C33 C34 1.371(6)
C33 H33 0.9300
C34 C35 1.372(8)
C34 H34 0.9300
C35 C36 1.392(8)
C35 C38 1.509(7)
C36 C37 1.386(6)
C36 H36 0.9300
C37 H37 0.9300
C38 H38A 0.9600
C38 H38B 0.9600
C38 H38C 0.9600
C39 C40 1.393(7)
C39 C44 1.395(6)
C40 C41 1.369(8)
C40 H40 0.9300
C41 C42 1.366(9)
C41 H41 0.9300
C42 C43 1.372(10)
C42 H42 0.9300
C43 C44 1.392(9)
C43 H43 0.9300
C44 H44 0.9300
C45 C50 1.379(7)
C45 C46 1.396(6)
C46 C47 1.382(7)
C46 H46 0.9300
C47 C48 1.373(8)
C47 H47 0.9300
C48 C49 1.381(7)
C48 H48 0.9300
C49 C50 1.404(7)
C49 H49 0.9300
C50 H50 0.9300
C51 C52 1.383(7)
C51 C56 1.393(7)
C52 C53 1.389(6)
C52 H52 0.9300
C53 C54 1.374(8)
C53 H53 0.9300
C54 C55 1.363(9)
C54 H54 0.9300
C55 C56 1.392(7)
C55 H55 0.9300
C56 H56 0.9300
C57 C58 1.382(9)
C57 C62 1.410(9)
C58 C59 1.378(11)
C58 H58 0.9300
C59 C60 1.363(11)
C59 H59 0.9300
C60 C61 1.354(12)
C60 H60 0.9300
C61 C62 1.401(13)
C61 H61 0.9300
C62 H62 0.9300
C63 C64 1.387(9)
C63 C68 1.393(7)
C64 C65 1.379(10)
C64 H64 0.9300
C65 C66 1.353(9)
C65 H65 0.9300
C66 C67 1.361(9)
C66 H66 0.9300
C67 C68 1.364(8)
C67 H67 0.9300
C68 H68 0.9300
C69 C70 1.360(8)
C69 C74 1.388(8)
C70 C71 1.399(9)
C70 H70 0.9300
C71 C72 1.356(10)
C71 H71 0.9300
C72 C73 1.354(9)
C72 H72 0.9300
C73 C74 1.373(8)
C73 H73 0.9300
C74 H74 0.9300

loop_
_geom_hbond_atom_site_label_D
_geom_hbond_atom_site_label_H
_geom_hbond_atom_site_label_A
_geom_hbond_distance_DH
_geom_hbond_distance_HA
_geom_hbond_distance_DA
_geom_hbond_angle_DHA
_geom_hbond_site_symmetry_A
C9 H9 O5 0.93 2.59 3.441(8) 152.8 2_676
C15 H15 O3 0.93 2.57 3.421(7) 152.7 2_776
C18 H18 Br1 0.93 2.83 3.470(4) 126.8 .
C18 H18 O1 0.93 2.50 3.183(6) 130.2 .
C23 H23 S1 0.93 2.56 2.981(5) 108.0 .
C27 H27 O2 0.93 2.50 3.253(7) 138.3 .
C28 H28 Br1 0.93 2.91 3.723(6) 147.5 1_455
C30 H30 N2 0.93 2.28 2.996(6) 133.2 .
C50 H50 O1 0.93 2.39 3.198(5) 144.7 .
C52 H52 Br1 0.93 2.91 3.728(5) 147.0 .
